data_2200399
loop_
_publ_author_name
'Ma, Kuangbiao'
'Bats, Jan W.'
'Wagner, Matthias'

_publ_section_title
;(2,2'-Bipyridyl-<i>N</i>,<i>N</i>')(bicyclo[3.3.1]nonane-<i>C</i>^1^,<i>C</i>^5^)boronium
 trifluoromethanesulfonate
;
_journal_issue 9
_journal_name_full 'Acta Crystallographica Section E'
_journal_page_first o846
_journal_page_last o848
_journal_paper_doi 10.1107/S1600536801013083
_journal_volume 57
_journal_year 2001
_chemical_formula_iupac 'C18 H22 B N2 1+, C F3 O3 S 1-'
_chemical_formula_moiety 'C18 H22 B N2 1+, C F3 O3 S 1-'
_chemical_formula_sum 'C19 H22 B F3 N2 O3 S'
_chemical_formula_weight 426.26
_chemical_name_systematic
;
2,2'-bipyridyl-9-boroniumbicyclo[3.3.1]nonane trifluoromethanesulfonate
;
_space_group_IT_number 2
_symmetry_cell_setting triclinic
_symmetry_space_group_name_Hall '-P 1'
_symmetry_space_group_name_H-M 'P -1'
_audit_creation_method SHELXL-97
_cell_angle_alpha 112.511(9)
_cell_angle_beta 96.598(10)
_cell_angle_gamma 93.007(10)
_cell_formula_units_Z 2
_cell_length_a 9.2198(19)
_cell_length_b 10.3158(14)
_cell_length_c 10.7956(11)
_cell_measurement_reflns_used 211
_cell_measurement_temperature 146(2)
_cell_measurement_theta_max 23
_cell_measurement_theta_min 3
_cell_volume 937.0(3)
_computing_cell_refinement SMART
_computing_data_collection 'SMART (Siemens, 1995)'
_computing_data_reduction 'SAINT (Siemens, 1995)'
_computing_molecular_graphics 'XP in SHELXTL (Sheldrick, 1996)'
_computing_publication_material SHELXL97
_computing_structure_refinement 'SHELXL97 (Sheldrick, 1997)'
_computing_structure_solution 'SHELXS97 (Sheldrick, 1997)'
_diffrn_ambient_temperature 146(2)
_diffrn_measured_fraction_theta_full .980
_diffrn_measured_fraction_theta_max .910
_diffrn_measurement_device_type 'Siemens SMART CCD'
_diffrn_measurement_method \w
_diffrn_radiation_monochromator graphite
_diffrn_radiation_source 'normal-focus sealed tube'
_diffrn_radiation_type MoK\a
_diffrn_radiation_wavelength .71073
_diffrn_reflns_av_R_equivalents .0291
_diffrn_reflns_av_sigmaI/netI .0305
_diffrn_reflns_limit_h_max 14
_diffrn_reflns_limit_h_min -13
_diffrn_reflns_limit_k_max 16
_diffrn_reflns_limit_k_min -16
_diffrn_reflns_limit_l_max 16
_diffrn_reflns_limit_l_min -16
_diffrn_reflns_number 21094
_diffrn_reflns_theta_full 30.0
_diffrn_reflns_theta_max 34.0
_diffrn_reflns_theta_min 2.1
_diffrn_standards_decay_% .0
_diffrn_standards_interval_time 600
_diffrn_standards_number 277
_exptl_absorpt_coefficient_mu .227
_exptl_absorpt_correction_T_max .9464
_exptl_absorpt_correction_T_min .9069
_exptl_absorpt_correction_type numerical
_exptl_absorpt_process_details '(SHELXTL; Sheldrick, 1996)'
_exptl_crystal_colour colourless
_exptl_crystal_density_diffrn 1.511
_exptl_crystal_density_method 'not measured'
_exptl_crystal_description rod
_exptl_crystal_F_000 444
_exptl_crystal_size_max .50
_exptl_crystal_size_mid .28
_exptl_crystal_size_min .27
_refine_diff_density_max .464
_refine_diff_density_min -.432
_refine_ls_extinction_coef .0050(16)
_refine_ls_extinction_method SHELXL97
_refine_ls_goodness_of_fit_ref 1.087
_refine_ls_hydrogen_treatment constr
_refine_ls_matrix_type full
_refine_ls_number_parameters 263
_refine_ls_number_reflns 6966
_refine_ls_number_restraints 0
_refine_ls_restrained_S_all 1.087
_refine_ls_R_factor_all .0537
_refine_ls_R_factor_gt .0379
_refine_ls_shift/su_max .001
_refine_ls_shift/su_mean .000
_refine_ls_structure_factor_coef Fsqd
_refine_ls_weighting_details 'calc w = 1/[\s^2^(Fo^2^)+(0.04P)^2^+0.30P] where P = (Fo^2^+2Fc^2^)/3'
_refine_ls_weighting_scheme calc
_refine_ls_wR_factor_ref .0975
_reflns_number_gt 5659
_reflns_number_total 6966
_reflns_threshold_expression I>2\s(I)
_cod_data_source_file bt6072.cif
_cod_data_source_block II
_cod_database_code 2200399
_cod_database_fobs_code 2200399

loop_
_symmetry_equiv_pos_as_xyz
'x, y, z'
'-x, -y, -z'

loop_
_atom_site_label
_atom_site_fract_x
_atom_site_fract_y
_atom_site_fract_z
_atom_site_U_iso_or_equiv
_atom_site_adp_type
_atom_site_calc_flag
_atom_site_refinement_flags
_atom_site_occupancy
_atom_site_disorder_assembly
_atom_site_disorder_group
_atom_site_type_symbol
S .28394(3) .10353(3) .37175(2) .01749(7) Uani d . 1 . . S
F1 .03745(9) .02535(10) .20239(8) .0376(2) Uani d . 1 . . F
F2 .01180(9) .14961(9) .40925(8) .03575(19) Uani d . 1 . . F
F3 .05361(9) -.06772(9) .35077(10) .0403(2) Uani d . 1 . . F
O1 .34394(9) -.01788(9) .28190(9) .02628(18) Uani d . 1 . . O
O2 .29850(11) .22755(9) .34096(9) .02922(19) Uani d . 1 . . O
O3 .31605(9) .13000(9) .51371(8) .02438(17) Uani d . 1 . . O
N1 .28336(10) .85522(9) .84367(9) .01741(16) Uani d . 1 . . N
N2 .29379(10) .66711(9) .63222(9) .01736(16) Uani d . 1 . . N
C1 .27764(13) .94595(11) .97175(11) .0218(2) Uani d . 1 . . C
H1 .2619 .9099 1.0385 .026 Uiso calc R 1 . . H
C2 .29428(13) 1.09040(12) 1.00780(11) .0229(2) Uani d . 1 . . C
H2 .2901 1.1528 1.0985 .027 Uiso calc R 1 . . H
C3 .31713(13) 1.14347(11) .91042(11) .0218(2) Uani d . 1 . . C
H3 .3263 1.2424 .9336 .026 Uiso calc R 1 . . H
C4 .32648(12) 1.05147(11) .77939(11) .01944(19) Uani d . 1 . . C
H4 .3439 1.0856 .7117 .023 Uiso calc R 1 . . H
C5 .30970(11) .90808(11) .75019(10) .01614(18) Uani d . 1 . . C
C6 .31666(11) .79326(11) .62118(10) .01614(18) Uani d . 1 . . C
C7 .34425(12) .80496(12) .50243(10) .01906(19) Uani d . 1 . . C
H7 .3583 .8947 .4976 .023 Uiso calc R 1 . . H
C8 .35079(12) .68192(12) .39057(11) .0213(2) Uani d . 1 . . C
H8 .3697 .6859 .3074 .026 Uiso calc R 1 . . H
C9 .32936(13) .55266(12) .40171(11) .0227(2) Uani d . 1 . . C
H9 .3349 .4676 .3262 .027 Uiso calc R 1 . . H
C10 .30001(13) .54798(11) .52281(11) .0211(2) Uani d . 1 . . C
H10 .2839 .4591 .5291 .025 Uiso calc R 1 . . H
C11 .35686(11) .60931(11) .85809(10) .01821(19) Uani d . 1 . . C
H11 .4623 .6408 .8617 .022 Uiso calc R 1 . . H
C12 .32218(12) .65299(12) 1.00477(11) .0219(2) Uani d . 1 . . C
H12A .3679 .7506 1.0585 .026 Uiso calc R 1 . . H
H12B .3699 .5911 1.0444 .026 Uiso calc R 1 . . H
C13 .15756(13) .64706(13) 1.02178(12) .0240(2) Uani d . 1 . . C
H13A .1257 .5513 1.0154 .029 Uiso calc R 1 . . H
H13B .1484 .7140 1.1144 .029 Uiso calc R 1 . . H
C14 .04999(13) .68084(12) .92023(12) .0227(2) Uani d . 1 . . C
H14A -.0495 .6377 .9173 .027 Uiso calc R 1 . . H
H14B .0469 .7843 .9551 .027 Uiso calc R 1 . . H
C15 .08620(12) .63007(11) .77404(11) .01934(19) Uani d . 1 . . C
H15 .0214 .6726 .7223 .023 Uiso calc R 1 . . H
C16 .06209(12) .46784(12) .70004(12) .0228(2) Uani d . 1 . . C
H16A -.0390 .4356 .7059 .027 Uiso calc R 1 . . H
H16B .0693 .4431 .6030 .027 Uiso calc R 1 . . H
C17 .16958(13) .38617(11) .75413(12) .0227(2) Uani d . 1 . . C
H17A .1411 .3849 .8394 .027 Uiso calc R 1 . . H
H17B .1604 .2873 .6876 .027 Uiso calc R 1 . . H
C18 .33086(12) .44787(11) .78146(11) .0205(2) Uani d . 1 . . C
H18A .3683 .4223 .6937 .025 Uiso calc R 1 . . H
H18B .3888 .4036 .8347 .025 Uiso calc R 1 . . H
C19 .08665(13) .04982(13) .33230(12) .0243(2) Uani d . 1 . . C
B .25542(13) .68520(12) .77959(11) .0173(2) Uani d . 1 . . B

loop_
_atom_site_aniso_label
_atom_site_aniso_U_11
_atom_site_aniso_U_22
_atom_site_aniso_U_33
_atom_site_aniso_U_12
_atom_site_aniso_U_13
_atom_site_aniso_U_23
S .02033(12) .01653(11) .01514(11) .00096(8) .00277(8) .00576(9)
F1 .0285(4) .0526(5) .0231(4) .0030(3) -.0050(3) .0080(3)
F2 .0262(4) .0459(5) .0323(4) .0149(3) .0085(3) .0097(4)
F3 .0342(4) .0343(4) .0538(5) -.0090(3) .0073(4) .0199(4)
O1 .0263(4) .0250(4) .0232(4) .0069(3) .0065(3) .0033(3)
O2 .0419(5) .0211(4) .0271(4) -.0020(3) .0047(4) .0130(3)
O3 .0289(4) .0274(4) .0159(3) .0019(3) .0016(3) .0081(3)
N1 .0208(4) .0160(4) .0159(4) .0001(3) .0040(3) .0067(3)
N2 .0185(4) .0168(4) .0169(4) .0010(3) .0029(3) .0067(3)
C1 .0303(6) .0190(5) .0167(4) .0001(4) .0055(4) .0075(4)
C2 .0315(6) .0176(5) .0176(4) -.0003(4) .0048(4) .0049(4)
C3 .0276(5) .0161(4) .0208(5) -.0006(4) .0029(4) .0068(4)
C4 .0226(5) .0178(4) .0191(4) -.0001(4) .0030(4) .0088(4)
C5 .0160(4) .0174(4) .0158(4) .0005(3) .0025(3) .0075(3)
C6 .0148(4) .0180(4) .0160(4) .0009(3) .0024(3) .0073(4)
C7 .0185(5) .0224(5) .0183(4) .0022(4) .0035(4) .0099(4)
C8 .0217(5) .0263(5) .0167(4) .0035(4) .0044(4) .0087(4)
C9 .0249(5) .0239(5) .0167(4) .0041(4) .0037(4) .0047(4)
C10 .0250(5) .0178(4) .0188(5) .0017(4) .0024(4) .0056(4)
C11 .0167(4) .0189(4) .0197(4) -.0003(3) .0019(3) .0089(4)
C12 .0250(5) .0225(5) .0190(5) .0010(4) .0014(4) .0097(4)
C13 .0275(6) .0254(5) .0220(5) .0011(4) .0071(4) .0115(4)
C14 .0219(5) .0222(5) .0273(5) .0032(4) .0084(4) .0118(4)
C15 .0187(5) .0189(4) .0224(5) .0022(3) .0027(4) .0103(4)
C16 .0184(5) .0210(5) .0269(5) -.0022(4) .0000(4) .0087(4)
C17 .0231(5) .0163(4) .0288(5) -.0002(4) .0039(4) .0091(4)
C18 .0197(5) .0190(5) .0243(5) .0038(4) .0031(4) .0098(4)
C19 .0224(5) .0261(5) .0222(5) .0024(4) .0026(4) .0073(4)
B .0219(5) .0144(5) .0162(5) .0006(4) .0040(4) .0063(4)

loop_
_atom_type_symbol
_atom_type_description
_atom_type_scat_dispersion_real
_atom_type_scat_dispersion_imag
_atom_type_scat_source
C C .0033 .0016 'International Tables Vol C Tables 4.2.6.8 and 6.1.1.4'
H H .0000 .0000 'International Tables Vol C Tables 4.2.6.8 and 6.1.1.4'
B B .0013 .0007 'International Tables Vol C Tables 4.2.6.8 and 6.1.1.4'
N N .0061 .0033 'International Tables Vol C Tables 4.2.6.8 and 6.1.1.4'
O O .0106 .0060 'International Tables Vol C Tables 4.2.6.8 and 6.1.1.4'
F F .0171 .0103 'International Tables Vol C Tables 4.2.6.8 and 6.1.1.4'
S S .1246 .1234 'International Tables Vol C Tables 4.2.6.8 and 6.1.1.4'

loop_
_geom_angle_atom_site_label_1
_geom_angle_atom_site_label_2
_geom_angle_atom_site_label_3
_geom_angle
O3 S O1 115.08(5)
O3 S O2 114.73(5)
O1 S O2 115.07(6)
O3 S C19 103.26(5)
O1 S C19 102.91(6)
O2 S C19 103.39(6)
C1 N1 C5 118.74(9)
C1 N1 B 128.76(9)
C5 N1 B 112.44(8)
C10 N2 C6 118.49(9)
C10 N2 B 129.29(9)
C6 N2 B 112.16(8)
N1 C1 C2 121.34(10)
N1 C1 H1 119.3
C2 C1 H1 119.3
C1 C2 C3 119.48(10)
C1 C2 H2 120.3
C3 C2 H2 120.3
C4 C3 C2 119.70(10)
C4 C3 H3 120.2
C2 C3 H3 120.2
C3 C4 C5 117.90(10)
C3 C4 H4 121.0
C5 C4 H4 121.0
N1 C5 C4 122.80(10)
N1 C5 C6 109.81(9)
C4 C5 C6 127.39(9)
N2 C6 C7 122.99(9)
N2 C6 C5 110.10(9)
C7 C6 C5 126.91(9)
C6 C7 C8 118.10(10)
C6 C7 H7 121.0
C8 C7 H7 121.0
C7 C8 C9 119.18(10)
C7 C8 H8 120.4
C9 C8 H8 120.4
C10 C9 C8 119.91(10)
C10 C9 H9 120.0
C8 C9 H9 120.0
N2 C10 C9 121.31(10)
N2 C10 H10 119.3
C9 C10 H10 119.3
C18 C11 C12 110.63(9)
C18 C11 B 110.10(8)
C12 C11 B 109.73(9)
C18 C11 H11 108.8
C12 C11 H11 108.8
B C11 H11 108.8
C11 C12 C13 116.51(9)
C11 C12 H12A 108.2
C13 C12 H12A 108.2
C11 C12 H12B 108.2
C13 C12 H12B 108.2
H12A C12 H12B 107.3
C14 C13 C12 116.99(9)
C14 C13 H13A 108.1
C12 C13 H13A 108.1
C14 C13 H13B 108.1
C12 C13 H13B 108.1
H13A C13 H13B 107.3
C15 C14 C13 115.76(9)
C15 C14 H14A 108.3
C13 C14 H14A 108.3
C15 C14 H14B 108.3
C13 C14 H14B 108.3
H14A C14 H14B 107.4
C14 C15 C16 112.32(9)
C14 C15 B 108.61(9)
C16 C15 B 109.77(9)
C14 C15 H15 108.7
C16 C15 H15 108.7
B C15 H15 108.7
C17 C16 C15 115.51(9)
C17 C16 H16A 108.4
C15 C16 H16A 108.4
C17 C16 H16B 108.4
C15 C16 H16B 108.4
H16A C16 H16B 107.5
C18 C17 C16 114.03(9)
C18 C17 H17A 108.7
C16 C17 H17A 108.7
C18 C17 H17B 108.7
C16 C17 H17B 108.7
H17A C17 H17B 107.6
C17 C18 C11 114.56(9)
C17 C18 H18A 108.6
C11 C18 H18A 108.6
C17 C18 H18B 108.6
C11 C18 H18B 108.6
H18A C18 H18B 107.6
F3 C19 F2 108.03(10)
F3 C19 F1 107.56(10)
F2 C19 F1 107.25(10)
F3 C19 S 111.48(8)
F2 C19 S 111.53(8)
F1 C19 S 110.79(8)
N2 B N1 95.07(7)
N2 B C11 115.65(9)
N1 B C11 114.54(8)
N2 B C15 112.26(8)
N1 B C15 111.87(9)
C11 B C15 107.27(8)

loop_
_geom_bond_atom_site_label_1
_geom_bond_atom_site_label_2
_geom_bond_site_symmetry_2
_geom_bond_distance
_geom_bond_publ_flag
S O3 . 1.4414(8) ?
S O1 . 1.4427(9) ?
S O2 . 1.4432(9) ?
S C19 . 1.8255(13) ?
F1 C19 . 1.3443(14) ?
F2 C19 . 1.3332(14) ?
F3 C19 . 1.3279(14) ?
N1 C1 . 1.3497(14) ?
N1 C5 . 1.3560(13) ?
N1 B . 1.6136(14) ?
N2 C10 . 1.3492(14) ?
N2 C6 . 1.3593(13) ?
N2 B . 1.6125(14) ?
C1 C2 . 1.3833(15) ?
C1 H1 . .9500 ?
C2 C3 . 1.3888(16) ?
C2 H2 . .9500 ?
C3 C4 . 1.3849(15) ?
C3 H3 . .9500 ?
C4 C5 . 1.3852(14) ?
C4 H4 . .9500 ?
C5 C6 . 1.4533(14) ?
C6 C7 . 1.3832(14) ?
C7 C8 . 1.3871(15) ?
C7 H7 . .9500 ?
C8 C9 . 1.3900(16) ?
C8 H8 . .9500 ?
C9 C10 . 1.3830(15) ?
C9 H9 . .9500 ?
C10 H10 . .9500 ?
C11 C18 . 1.5404(15) ?
C11 C12 . 1.5485(15) ?
C11 B . 1.6150(16) ?
C11 H11 . 1.0000 ?
C12 C13 . 1.5505(17) ?
C12 H12A . .9900 ?
C12 H12B . .9900 ?
C13 C14 . 1.5446(17) ?
C13 H13A . .9900 ?
C13 H13B . .9900 ?
C14 C15 . 1.5437(16) ?
C14 H14A . .9900 ?
C14 H14B . .9900 ?
C15 C16 . 1.5442(15) ?
C15 B . 1.6188(16) ?
C15 H15 . 1.0000 ?
C16 C17 . 1.5376(16) ?
C16 H16A . .9900 ?
C16 H16B . .9900 ?
C17 C18 . 1.5361(16) ?
C17 H17A . .9900 ?
C17 H17B . .9900 ?
C18 H18A . .9900 ?
C18 H18B . .9900 ?

loop_
_geom_torsion_atom_site_label_1
_geom_torsion_atom_site_label_2
_geom_torsion_atom_site_label_3
_geom_torsion_atom_site_label_4
_geom_torsion
C5 N1 C1 C2 1.68(17)
B N1 C1 C2 -175.24(11)
N1 C1 C2 C3 .10(18)
C1 C2 C3 C4 -1.54(18)
C2 C3 C4 C5 1.16(17)
C1 N1 C5 C4 -2.09(16)
B N1 C5 C4 175.31(9)
C1 N1 C5 C6 177.92(9)
B N1 C5 C6 -4.67(12)
C3 C4 C5 N1 .67(16)
C3 C4 C5 C6 -179.35(10)
C10 N2 C6 C7 .81(15)
B N2 C6 C7 -176.80(9)
C10 N2 C6 C5 -178.34(9)
B N2 C6 C5 4.05(11)
N1 C5 C6 N2 .39(12)
C4 C5 C6 N2 -179.59(10)
N1 C5 C6 C7 -178.71(10)
C4 C5 C6 C7 1.30(18)
N2 C6 C7 C8 -.96(16)
C5 C6 C7 C8 178.04(10)
C6 C7 C8 C9 .11(16)
C7 C8 C9 C10 .85(16)
C6 N2 C10 C9 .20(16)
B N2 C10 C9 177.35(10)
C8 C9 C10 N2 -1.03(17)
C18 C11 C12 C13 -75.09(12)
B C11 C12 C13 46.58(12)
C11 C12 C13 C14 -33.03(14)
C12 C13 C14 C15 35.72(14)
C13 C14 C15 C16 70.04(12)
C13 C14 C15 B -51.57(12)
C14 C15 C16 C17 -68.37(13)
B C15 C16 C17 52.57(13)
C15 C16 C17 C18 -45.03(14)
C16 C17 C18 C11 45.66(13)
C12 C11 C18 C17 67.01(12)
B C11 C18 C17 -54.45(12)
O3 S C19 F3 -62.31(9)
O1 S C19 F3 57.74(10)
O2 S C19 F3 177.83(8)
O3 S C19 F2 58.55(9)
O1 S C19 F2 178.59(8)
O2 S C19 F2 -61.32(10)
O3 S C19 F1 177.94(8)
O1 S C19 F1 -62.02(10)
O2 S C19 F1 58.07(9)
C10 N2 B N1 176.76(10)
C6 N2 B N1 -5.95(10)
C10 N2 B C11 56.42(14)
C6 N2 B C11 -126.29(9)
C10 N2 B C15 -67.11(14)
C6 N2 B C15 110.18(10)
C1 N1 B N2 -176.71(10)
C5 N1 B N2 6.21(10)
C1 N1 B C11 -55.49(15)
C5 N1 B C11 127.43(10)
C1 N1 B C15 66.84(14)
C5 N1 B C15 -110.23(10)
C18 C11 B N2 -65.97(11)
C12 C11 B N2 172.04(8)
C18 C11 B N1 -175.06(8)
C12 C11 B N1 62.95(11)
C18 C11 B C15 60.14(11)
C12 C11 B C15 -61.85(11)
C14 C15 B N2 -167.59(8)
C16 C15 B N2 69.26(11)
C14 C15 B N1 -62.09(11)
C16 C15 B N1 174.76(8)
C14 C15 B C11 64.31(11)
C16 C15 B C11 -58.84(11)
